data_4088468
loop_
_publ_author_name
'Stienen, Christian'
'Gondzik, Sebastian'
'Gehlhaar, Alexander'
'Haack, Rebekka'
'W\"olper, Christoph'
'Jansen, Georg'
'Schulz, Stephan'

_publ_contact_author
;
         Prof. Dr. Schulz, Stephan
         Fachbereich Chemie der
         Universit\"at Duisburg-Essen
         Campus Essen, Universit\"atsstr. 7
         D-45141 Essen, Germany
;
_publ_section_title
;
 (MeZn)2(\m-\h2:\h2-N6Ph2): A Powerful Starting Reagent for the Synthesis
 of Metal Hexazene Complexes
;
_journal_issue 7
_journal_name_full Organometallics
_journal_page_first 1022
_journal_paper_doi 10.1021/acs.organomet.6b00116
_journal_volume 35
_journal_year 2016
_chemical_formula_sum 'C24 H38 Al2 N6 O2'
_chemical_formula_weight 496.56
_space_group_crystal_system triclinic
_space_group_IT_number 2
_space_group_name_Hall '-P 1'
_space_group_name_H-M_alt 'P -1'
_atom_sites_solution_hydrogens geom
_atom_sites_solution_primary direct
_atom_sites_solution_secondary difmap
_audit_creation_method SHELXL-2014/7
_cell_angle_alpha 113.086(9)
_cell_angle_beta 91.855(9)
_cell_angle_gamma 105.457(9)
_cell_formula_units_Z 1
_cell_length_a 7.6535(13)
_cell_length_b 9.2634(16)
_cell_length_c 10.463(2)
_cell_measurement_reflns_used 7412
_cell_measurement_temperature 100(1)
_cell_measurement_theta_max 30.17
_cell_measurement_theta_min 2.51
_cell_volume 649.8(2)
_computing_cell_refinement 'BRUKER D8 KAPPA APEX 2 (3.0-2009)'
_computing_data_collection 'BRUKER D8 KAPPA APEX 2 (3.0-2009)'
_computing_data_reduction 'BRUKER D8 KAPPA APEX 2 (3.0-2009)'
_computing_molecular_graphics 'BRUKER AXS SHELXTL (c) 2008 / Vers. 2008/4'
_computing_publication_material 'BRUKER AXS SHELXTL (c) 2008 / Vers. 2008/4'
_computing_structure_refinement 'SHELXL-2014/7 (Sheldrick, 2014)'
_computing_structure_solution 'BRUKER D8 KAPPA APEX 2 (3.0-2009)'
_diffrn_ambient_temperature 100(1)
_diffrn_detector_area_resol_mean 512
_diffrn_measured_fraction_theta_full 0.994
_diffrn_measured_fraction_theta_max 0.906
_diffrn_measurement_device_type
; 
 Bruker D8 KAPPA series II with APEX II area detector system
;
_diffrn_measurement_method
;
 Data collection strategy APEX 2/COSMO
;
_diffrn_radiation_monochromator 'Triumph Goebel mirror'
_diffrn_radiation_source 'fine-focus sealed tube'
_diffrn_radiation_type MoK\a
_diffrn_radiation_wavelength 0.71073
_diffrn_reflns_av_R_equivalents 0.0365
_diffrn_reflns_av_unetI/netI 0.0320
_diffrn_reflns_Laue_measured_fraction_full 0.994
_diffrn_reflns_Laue_measured_fraction_max 0.906
_diffrn_reflns_limit_h_max 10
_diffrn_reflns_limit_h_min -10
_diffrn_reflns_limit_k_max 12
_diffrn_reflns_limit_k_min -12
_diffrn_reflns_limit_l_max 13
_diffrn_reflns_limit_l_min -14
_diffrn_reflns_number 14620
_diffrn_reflns_point_group_measured_fraction_full 0.994
_diffrn_reflns_point_group_measured_fraction_max 0.906
_diffrn_reflns_theta_full 25.242
_diffrn_reflns_theta_max 30.369
_diffrn_reflns_theta_min 2.142
_exptl_absorpt_coefficient_mu 0.145
_exptl_absorpt_correction_T_max 0.75
_exptl_absorpt_correction_T_min 0.66
_exptl_absorpt_correction_type multi-scan
_exptl_absorpt_process_details
; 
 BRUKER AXS SMART APEX 2 Vers. 3.0-2009
 R.H. Blessing, Acta Cryst. (1995) A51 33-38 
;
_exptl_crystal_colour colourless
_exptl_crystal_density_diffrn 1.269
_exptl_crystal_description block
_exptl_crystal_F_000 266
_exptl_crystal_size_max 0.239
_exptl_crystal_size_mid 0.164
_exptl_crystal_size_min 0.150
_refine_diff_density_max 0.752
_refine_diff_density_min -0.376
_refine_diff_density_rms 0.080
_refine_ls_extinction_method none
_refine_ls_goodness_of_fit_ref 1.051
_refine_ls_hydrogen_treatment constr
_refine_ls_matrix_type full
_refine_ls_number_parameters 156
_refine_ls_number_reflns 3552
_refine_ls_number_restraints 0
_refine_ls_restrained_S_all 1.051
_refine_ls_R_factor_all 0.0645
_refine_ls_R_factor_gt 0.0476
_refine_ls_shift/su_max 0.000
_refine_ls_shift/su_mean 0.000
_refine_ls_structure_factor_coef Fsqd
_refine_ls_weighting_details 'w=1/[\s^2^(Fo^2^)+(0.0752P)^2^+0.4580P] where P=(Fo^2^+2Fc^2^)/3'
_refine_ls_weighting_scheme calc
_refine_ls_wR_factor_gt 0.1271
_refine_ls_wR_factor_ref 0.1440
_reflns_Friedel_coverage 0.000
_reflns_number_gt 2833
_reflns_number_total 3552
_reflns_threshold_expression 'I > 2\s(I)'
_cod_data_source_file om6b00116_si_002.cif
_cod_data_source_block chs_102m
_cod_depositor_comments
;
The following automatic conversions were performed:

data item '_atom_sites_solution_secondary' value 'diffmap' was
changed to 'difmap'.

Automatic conversion script
Id: cif_fix_values 6909 2019-04-08 15:41:33Z antanas 
;
_cod_database_code 4088468
_shelx_shelxl_version_number 2014/7
_shelx_space_group_comment
;
The symmetry employed for this shelxl refinement is uniquely defined
by the following loop, which should always be used as a source of
symmetry information in preference to the above space-group names.
They are only intended as comments.
;
_shelx_estimated_absorpt_t_min 0.966
_shelx_estimated_absorpt_t_max 0.979

loop_
_space_group_symop_operation_xyz
'x, y, z'
'-x, -y, -z'

loop_
_atom_site_label
_atom_site_type_symbol
_atom_site_fract_x
_atom_site_fract_y
_atom_site_fract_z
_atom_site_U_iso_or_equiv
_atom_site_adp_type
_atom_site_occupancy
_atom_site_site_symmetry_order
_atom_site_calc_flag
_atom_site_refinement_flags_posn
_atom_site_refinement_flags_adp
Al1 Al 0.43592(7) 0.54153(6) 0.23181(5) 0.01684(15) Uani 1 1 d . .
O1 O 0.26299(15) 0.68397(14) 0.26236(12) 0.0179(3) Uani 1 1 d . .
N1 N 0.59404(19) 0.39182(17) 0.13339(15) 0.0178(3) Uani 1 1 d . .
N2 N 0.62395(19) 0.37283(17) 0.00676(15) 0.0179(3) Uani 1 1 d . .
N3 N 0.55128(19) 0.45466(17) -0.04544(14) 0.0175(3) Uani 1 1 d . .
C1 C 0.6654(2) 0.2922(2) 0.18250(18) 0.0177(3) Uani 1 1 d . .
C2 C 0.6962(2) 0.3399(2) 0.32765(19) 0.0230(4) Uani 1 1 d . .
H2 H 0.6708 0.4361 0.3899 0.028 Uiso 1 1 calc R U
C3 C 0.7640(3) 0.2464(2) 0.3809(2) 0.0255(4) Uani 1 1 d . .
H3 H 0.7851 0.2792 0.4796 0.031 Uiso 1 1 calc R U
C4 C 0.8014(2) 0.1048(2) 0.2905(2) 0.0259(4) Uani 1 1 d . .
H4 H 0.8498 0.0421 0.3273 0.031 Uiso 1 1 calc R U
C5 C 0.7673(3) 0.0561(2) 0.1464(2) 0.0257(4) Uani 1 1 d . .
H5 H 0.7906 -0.0415 0.0845 0.031 Uiso 1 1 calc R U
C6 C 0.6994(2) 0.1482(2) 0.09130(19) 0.0216(3) Uani 1 1 d . .
H6 H 0.6762 0.1136 -0.0076 0.026 Uiso 1 1 calc R U
C7 C 0.3191(2) 0.8623(2) 0.30567(19) 0.0213(3) Uani 1 1 d . .
H7A H 0.4000 0.8933 0.2427 0.026 Uiso 1 1 calc R U
H7B H 0.3855 0.9209 0.4032 0.026 Uiso 1 1 calc R U
C8 C 0.1420(2) 0.9045(2) 0.2954(2) 0.0241(4) Uani 1 1 d . .
H8A H 0.1617 1.0016 0.2731 0.029 Uiso 1 1 calc R U
H8B H 0.0895 0.9263 0.3838 0.029 Uiso 1 1 calc R U
C9 C 0.0183(2) 0.7480(2) 0.17420(18) 0.0216(3) Uani 1 1 d . .
H9A H -0.1131 0.7383 0.1788 0.026 Uiso 1 1 calc R U
H9B H 0.0459 0.7455 0.0817 0.026 Uiso 1 1 calc R U
C10 C 0.0688(2) 0.6135(2) 0.20076(19) 0.0211(3) Uani 1 1 d . .
H10A H -0.0064 0.5823 0.2664 0.025 Uiso 1 1 calc R U
H10B H 0.0496 0.5145 0.1117 0.025 Uiso 1 1 calc R U
C11 C 0.6291(2) 0.72396(18) 0.38736(16) 0.0133(3) Uani 1 1 d . .
H11A H 0.7393 0.6901 0.3916 0.020 Uiso 1 1 calc R U
H11B H 0.5825 0.7476 0.4772 0.020 Uiso 1 1 calc R U
H11C H 0.6598 0.8231 0.3691 0.020 Uiso 1 1 calc R U
C12 C 0.2466(2) 0.3628(2) 0.25425(19) 0.0196(3) Uani 1 1 d . .
H12A H 0.1656 0.2920 0.1644 0.029 Uiso 1 1 calc R U
H12B H 0.1744 0.4110 0.3257 0.029 Uiso 1 1 calc R U
H12C H 0.3065 0.2973 0.2837 0.029 Uiso 1 1 calc R U

loop_
_atom_site_aniso_label
_atom_site_aniso_U_11
_atom_site_aniso_U_22
_atom_site_aniso_U_33
_atom_site_aniso_U_23
_atom_site_aniso_U_13
_atom_site_aniso_U_12
Al1 0.0174(2) 0.0200(3) 0.0167(3) 0.0084(2) 0.00622(18) 0.00939(18)
O1 0.0153(5) 0.0192(6) 0.0200(6) 0.0072(5) 0.0041(4) 0.0080(4)
N1 0.0190(7) 0.0213(7) 0.0182(7) 0.0105(6) 0.0062(5) 0.0104(5)
N2 0.0198(7) 0.0208(7) 0.0172(7) 0.0089(5) 0.0060(5) 0.0106(5)
N3 0.0197(7) 0.0214(7) 0.0166(7) 0.0084(5) 0.0073(5) 0.0131(5)
C1 0.0158(7) 0.0221(8) 0.0214(8) 0.0125(6) 0.0067(6) 0.0095(6)
C2 0.0261(9) 0.0280(9) 0.0230(9) 0.0137(7) 0.0091(7) 0.0152(7)
C3 0.0255(9) 0.0375(10) 0.0258(9) 0.0206(8) 0.0089(7) 0.0165(7)
C4 0.0212(8) 0.0339(10) 0.0381(10) 0.0259(8) 0.0110(7) 0.0150(7)
C5 0.0252(9) 0.0252(9) 0.0342(10) 0.0155(8) 0.0096(7) 0.0140(7)
C6 0.0210(8) 0.0234(8) 0.0241(9) 0.0111(7) 0.0071(6) 0.0098(6)
C7 0.0198(8) 0.0182(8) 0.0241(8) 0.0057(6) 0.0025(6) 0.0077(6)
C8 0.0229(8) 0.0230(8) 0.0262(9) 0.0062(7) 0.0040(7) 0.0131(7)
C9 0.0193(8) 0.0242(8) 0.0224(8) 0.0084(7) 0.0027(6) 0.0103(6)
C10 0.0168(7) 0.0227(8) 0.0242(9) 0.0092(7) 0.0022(6) 0.0074(6)
C11 0.0125(6) 0.0168(7) 0.0134(7) 0.0066(6) 0.0041(5) 0.0080(5)
C12 0.0182(7) 0.0207(8) 0.0247(8) 0.0120(7) 0.0082(6) 0.0089(6)

loop_
_atom_type_symbol
_atom_type_description
_atom_type_scat_dispersion_real
_atom_type_scat_dispersion_imag
_atom_type_scat_source
C C 0.0033 0.0016 'International Tables Vol C Tables 4.2.6.8 and 6.1.1.4'
H H 0.0000 0.0000 'International Tables Vol C Tables 4.2.6.8 and 6.1.1.4'
N N 0.0061 0.0033 'International Tables Vol C Tables 4.2.6.8 and 6.1.1.4'
Al Al 0.0645 0.0514 'International Tables Vol C Tables 4.2.6.8 and 6.1.1.4'
O O 0.0106 0.0060 'International Tables Vol C Tables 4.2.6.8 and 6.1.1.4'

loop_
_geom_angle_atom_site_label_1
_geom_angle_atom_site_label_2
_geom_angle_atom_site_label_3
_geom_angle
_geom_angle_site_symmetry_1
_geom_angle_site_symmetry_3
N3 Al1 C12 120.12(7) 2_665 .
N3 Al1 C11 114.93(7) 2_665 .
C12 Al1 C11 124.93(7) . .
N3 Al1 O1 87.29(5) 2_665 .
C12 Al1 O1 92.18(6) . .
C11 Al1 O1 91.81(6) . .
N3 Al1 N1 73.85(6) 2_665 .
C12 Al1 N1 94.16(6) . .
C11 Al1 N1 99.32(6) . .
O1 Al1 N1 160.79(6) . .
C10 O1 C7 109.53(12) . .
C10 O1 Al1 122.02(10) . .
C7 O1 Al1 125.87(10) . .
N2 N1 C1 113.32(13) . .
N2 N1 Al1 118.62(10) . .
C1 N1 Al1 127.84(11) . .
N1 N2 N3 115.24(13) . .
N2 N3 N3 113.50(16) . 2_665
N2 N3 Al1 127.72(10) . 2_665
N3 N3 Al1 118.76(13) 2_665 2_665
C2 C1 C6 119.70(15) . .
C2 C1 N1 117.64(14) . .
C6 C1 N1 122.62(15) . .
C3 C2 C1 119.96(16) . .
C2 C3 C4 120.45(17) . .
C5 C4 C3 119.44(16) . .
C4 C5 C6 120.85(17) . .
C5 C6 C1 119.57(17) . .
O1 C7 C8 105.37(14) . .
C7 C8 C9 102.44(13) . .
C10 C9 C8 102.05(14) . .
O1 C10 C9 105.38(13) . .

loop_
_geom_bond_atom_site_label_1
_geom_bond_atom_site_label_2
_geom_bond_distance
_geom_bond_site_symmetry_2
Al1 N3 1.9693(15) 2_665
Al1 C12 1.9857(17) .
Al1 C11 2.0116(16) .
Al1 O1 2.0548(12) .
Al1 N1 2.0745(14) .
O1 C10 1.463(2) .
O1 C7 1.463(2) .
N1 N2 1.303(2) .
N1 C1 1.427(2) .
N2 N3 1.3084(19) .
N3 N3 1.414(2) 2_665
N3 Al1 1.9692(15) 2_665
C1 C2 1.397(2) .
C1 C6 1.400(2) .
C2 C3 1.389(2) .
C3 C4 1.393(3) .
C4 C5 1.387(3) .
C5 C6 1.390(2) .
C7 C8 1.519(2) .
C8 C9 1.535(2) .
C9 C10 1.517(2) .
